data_1572955
loop_
_publ_author_name
'Vinodh, Mickey'
'Alipour, Fatemeh H.'
'Al-Azemi, Talal F.'

_journal_coeditor_code BT4156
_journal_paper_doi 10.1107/S2414314624010289
_journal_year 2024
_chemical_absolute_configuration unk
_chemical_formula_iupac 'C70 H70 N4 O12'
_chemical_formula_moiety 'C70 H70 N4 O12'
_chemical_formula_sum 'C70 H70 N4 O12'
_chemical_formula_weight 1159.30
_chemical_name_common
;
<i>meso</i>-5,15-Bis[3-(isopropylidenegalactopyranoxy)phenyl]-\
10,20-bis(4-methylphenyl)porphyrin
;
_chemical_name_systematic
<i>meso</i>-5,15-Bis{4-[{4,4,11,11-tetramethyl-3,5,7,10,12-pentaoxatricyclo[7.3.0.0^2,6^]dodecan-8-yl)methoxy]phenyl}-10,20-bis(4-methylphenyl)porphyrin
_space_group_crystal_system monoclinic
_space_group_IT_number 4
_space_group_name_Hall 'P 2yb'
_space_group_name_H-M_alt 'P 1 21 1'
_atom_sites_solution_hydrogens geom
_audit_creation_method SHELXL-2019/3
_cell_angle_alpha 90
_cell_angle_beta 99.376(7)
_cell_angle_gamma 90
_cell_formula_units_Z 2
_cell_length_a 16.565(2)
_cell_length_b 9.7051(13)
_cell_length_c 19.708(3)
_cell_measurement_reflns_used 7206
_cell_measurement_temperature 150(2)
_cell_measurement_theta_max 25.27
_cell_measurement_theta_min 3.08
_cell_volume 3126.0(7)
_computing_cell_refinement
;
CrystalClear 2.1 (Rigaku, 2016)
;
_computing_data_collection
;
CrystalClear 2.1 (Rigaku, 2016)
;
_computing_data_reduction
;
CrystalClear 2.1 (Rigaku, 2016)
;
_computing_molecular_graphics
;
Mercury (Macrae <i>et al.</i>,  2020)
;
_computing_structure_refinement
;
<i>SHELXL2019/3</i> (Sheldrick, 2015)
;
_computing_structure_solution
;
CrystalStructure 4.2 (Rigaku, 2017)
;
_diffrn_ambient_temperature 150(2)
_diffrn_detector_area_resol_mean 10.000
_diffrn_measured_fraction_theta_full 0.997
_diffrn_measured_fraction_theta_max 0.995
_diffrn_measurement_device_type 'Rigaku R-AXIS RAPID'
_diffrn_measurement_method \w
_diffrn_radiation_type 'Mo K\a'
_diffrn_radiation_wavelength 0.71075
_diffrn_reflns_av_R_equivalents 0.1440
_diffrn_reflns_av_unetI/netI 0.2047
_diffrn_reflns_limit_h_max 19
_diffrn_reflns_limit_h_min -19
_diffrn_reflns_limit_k_max 11
_diffrn_reflns_limit_k_min -11
_diffrn_reflns_limit_l_max 23
_diffrn_reflns_limit_l_min -23
_diffrn_reflns_number 25359
_diffrn_reflns_theta_full 25.242
_diffrn_reflns_theta_max 25.339
_diffrn_reflns_theta_min 3.082
_exptl_absorpt_coefficient_mu 0.084
_exptl_absorpt_correction_T_max 0.997
_exptl_absorpt_correction_T_min 0.438
_exptl_absorpt_correction_type multi-scan
_exptl_absorpt_process_details
;
(ABSCOR; Higashi, 1995)
;
_exptl_crystal_colour Purple
_exptl_crystal_density_diffrn 1.232
_exptl_crystal_description Platelet
_exptl_crystal_F_000 1228
_exptl_crystal_size_max 0.150
_exptl_crystal_size_mid 0.070
_exptl_crystal_size_min 0.040
_refine_diff_density_max 0.214
_refine_diff_density_min -0.203
_refine_ls_abs_structure_details
;
Flack <i>x</i> determined using 1142 quotients
[(<i>I</i>^+^)-(<i>I</i>^-^)]/[(<i>I</i>^+^)+(<i>I</i>^-^)]
(Parsons <i>et al.</i>,  2013)
;
_refine_ls_abs_structure_Flack -1.0(10)
_refine_ls_extinction_method none
_refine_ls_goodness_of_fit_ref 0.930
_refine_ls_hydrogen_treatment constr
_refine_ls_matrix_type full
_refine_ls_number_parameters 785
_refine_ls_number_reflns 11348
_refine_ls_number_restraints 168
_refine_ls_restrained_S_all 0.942
_refine_ls_R_factor_all 0.2350
_refine_ls_R_factor_gt 0.0823
_refine_ls_shift/su_max 0.000
_refine_ls_shift/su_mean 0.000
_refine_ls_structure_factor_coef Fsqd
_refine_ls_weighting_details 'w=1/[\s^2^(Fo^2^)+(0.0622P)^2^] where P=(Fo^2^+2Fc^2^)/3'
_refine_ls_weighting_scheme calc
_refine_ls_wR_factor_gt 0.1390
_refine_ls_wR_factor_ref 0.1860
_reflns_number_gt 4159
_reflns_number_total 11348
_reflns_threshold_expression 'I > 2\s(I)'
_cod_data_source_file bt4156.cif
_cod_data_source_block I
_cod_original_sg_symbol_H-M 'P 21'
_cod_database_code 1572955
_shelx_space_group_comment
;
The symmetry employed for this shelxl refinement is uniquely defined
by the following loop, which should always be used as a source of
symmetry information in preference to the above space-group names.
They are only intended as comments.
;
_shelx_estimated_absorpt_t_min 0.987
_shelx_estimated_absorpt_t_max 0.997

loop_
_space_group_symop_operation_xyz
'x, y, z'
'-x, y+1/2, -z'

loop_
_atom_site_type_symbol
_atom_site_label
_atom_site_fract_x
_atom_site_fract_y
_atom_site_fract_z
_atom_site_U_iso_or_equiv
_atom_site_adp_type
_atom_site_calc_flag
_atom_site_occupancy
_atom_site_disorder_assembly
_atom_site_disorder_group
O O1 0.6280(4) 0.2522(7) 0.1009(4) 0.055(2) Uani d 1 . .
O O2 0.4526(4) 0.0692(7) 0.0177(3) 0.0621(19) Uani d 1 . .
O O3 0.4074(4) 0.0905(8) -0.0993(4) 0.074(2) Uani d 1 . .
O O4 0.3810(4) 0.3139(7) -0.0770(3) 0.0605(19) Uani d 1 . .
O O5 0.3201(5) 0.2320(9) 0.0859(5) 0.086(3) Uani d 1 . .
O O6 0.4501(5) 0.2353(9) 0.1429(4) 0.084(3) Uani d 1 . .
O O7 1.3653(4) 1.3074(7) 0.3981(4) 0.0562(19) Uani d 1 . .
O O8 1.5313(3) 1.1102(6) 0.4867(3) 0.0567(18) Uani d 1 . .
O O9 1.5835(4) 1.1426(8) 0.6019(3) 0.070(2) Uani d 1 . .
O O10 1.6183(4) 1.3590(7) 0.5719(3) 0.060(2) Uani d 1 . .
O O11 1.5438(5) 1.2402(8) 0.3574(4) 0.072(2) Uani d 1 . .
O O12 1.6742(5) 1.2566(8) 0.4102(5) 0.077(3) Uani d 1 . .
N N1 0.9282(5) 0.6798(10) 0.1592(4) 0.052(2) Uani d 1 . .
H H1 0.954839 0.711788 0.198271 0.062 Uiso calc 1 . .
N N2 0.9761(5) 0.5749(9) 0.2972(4) 0.053(2) Uani d 1 . .
N N3 1.0756(5) 0.8169(10) 0.3437(4) 0.049(2) Uani d 1 . .
H H3 1.047742 0.788022 0.304487 0.058 Uiso calc 1 . .
N N4 1.0283(5) 0.9229(9) 0.2052(4) 0.051(2) Uani d 1 . .
C C1 0.9184(6) 0.7499(13) 0.0974(6) 0.051(3) Uani d 1 . .
C C2 0.8702(6) 0.6644(13) 0.0490(5) 0.058(3) Uani d 1 . .
H H2 0.851864 0.686988 0.002081 0.069 Uiso calc 1 . .
C C3 0.8544(6) 0.5465(13) 0.0794(5) 0.057(3) Uani d 1 . .
H H3A 0.824321 0.470900 0.057576 0.068 Uiso calc 1 . .
C C4 0.8907(6) 0.5536(13) 0.1512(5) 0.054(3) Uani d 1 . .
C C5 0.8838(6) 0.4574(12) 0.2028(6) 0.051(3) Uani d 1 . .
C C6 0.9206(6) 0.4714(12) 0.2727(6) 0.053(3) Uani d 1 . .
C C7 0.9028(6) 0.3823(12) 0.3261(5) 0.060(3) Uani d 1 . .
H H7 0.865585 0.307189 0.321197 0.072 Uiso calc 1 . .
C C8 0.9496(7) 0.4261(12) 0.3849(6) 0.063(3) Uani d 1 . .
H H8 0.952624 0.386823 0.429422 0.076 Uiso calc 1 . .
C C9 0.9933(6) 0.5434(12) 0.3664(5) 0.051(3) Uani d 1 . .
C C10 1.0500(6) 0.6170(13) 0.4145(5) 0.056(3) Uani d 1 . .
C C11 1.0844(7) 0.7422(13) 0.4040(6) 0.054(3) Uani d 1 . .
C C12 1.1346(6) 0.8275(14) 0.4543(5) 0.059(3) Uani d 1 . .
H H12 1.153168 0.803771 0.500976 0.070 Uiso calc 1 . .
C C13 1.1507(6) 0.9472(14) 0.4235(5) 0.061(3) Uani d 1 . .
H H13 1.180582 1.022649 0.445768 0.073 Uiso calc 1 . .
C C14 1.1153(6) 0.9417(13) 0.3519(6) 0.053(3) Uani d 1 . .
C C15 1.1196(6) 1.0370(12) 0.3012(5) 0.050(3) Uani d 1 . .
C C16 1.0816(7) 1.0226(11) 0.2316(6) 0.049(3) Uani d 1 . .
C C17 1.0976(6) 1.1156(12) 0.1770(5) 0.058(3) Uani d 1 . .
H H17 1.133870 1.192042 0.181368 0.070 Uiso calc 1 . .
C C18 1.0498(6) 1.0703(13) 0.1188(6) 0.064(3) Uani d 1 . .
H H18 1.045910 1.110858 0.074498 0.077 Uiso calc 1 . .
C C19 1.0070(6) 0.9524(12) 0.1354(5) 0.052(3) Uani d 1 . .
C C20 0.9532(6) 0.8757(12) 0.0885(5) 0.051(3) Uani d 1 . .
C C21 0.8339(6) 0.3312(13) 0.1840(5) 0.049(3) Uani d 1 . .
C C22 0.7523(6) 0.3413(12) 0.1525(5) 0.048(3) Uani d 1 . .
H H22 0.727941 0.429648 0.144192 0.057 Uiso calc 1 . .
C C23 0.7065(7) 0.2250(13) 0.1333(6) 0.053(3) Uani d 1 . .
C C24 0.7389(6) 0.0975(13) 0.1464(5) 0.053(3) Uani d 1 . .
H H24 0.706349 0.017820 0.134432 0.064 Uiso calc 1 . .
C C25 0.8204(6) 0.0842(12) 0.1774(5) 0.055(3) Uani d 1 . .
H H25 0.844028 -0.004627 0.185696 0.066 Uiso calc 1 . .
C C26 0.8656(8) 0.1981(14) 0.1955(6) 0.060(3) Uani d 1 . .
H H26 0.920947 0.187429 0.216917 0.071 Uiso calc 1 . .
C C27 1.0745(6) 0.5497(12) 0.4833(5) 0.065(3) Uani d 1 . .
C C28 1.0459(6) 0.5893(12) 0.5418(5) 0.067(3) Uani d 1 . .
H H28 1.007720 0.662807 0.539723 0.081 Uiso calc 1 . .
C C29 1.0724(7) 0.5228(12) 0.6048(6) 0.072(3) Uani d 1 . .
H H29 1.053241 0.554033 0.644960 0.086 Uiso calc 1 . .
C C30 1.1252(7) 0.4141(13) 0.6092(6) 0.076(3) Uani d 1 . .
C C31 1.1543(9) 0.3733(16) 0.5514(6) 0.110(4) Uani d 1 . .
H H31 1.192796 0.300186 0.553893 0.132 Uiso calc 1 . .
C C32 1.1274(8) 0.4387(14) 0.4884(6) 0.099(4) Uani d 1 . .
H H32 1.146059 0.406078 0.448177 0.119 Uiso calc 1 . .
C C33 1.1643(6) 1.1698(14) 0.3184(5) 0.055(3) Uani d 1 . .
C C34 1.2460(6) 1.1691(13) 0.3504(5) 0.055(3) Uani d 1 . .
H H34 1.273934 1.084639 0.361723 0.066 Uiso calc 1 . .
C C35 1.2854(7) 1.2934(13) 0.3654(6) 0.052(3) Uani d 1 . .
C C36 1.2480(7) 1.4171(14) 0.3472(5) 0.058(3) Uani d 1 . .
H H36 1.277357 1.501065 0.355812 0.069 Uiso calc 1 . .
C C37 1.1666(7) 1.4177(14) 0.3162(5) 0.062(3) Uani d 1 . .
H H37 1.139301 1.502405 0.303901 0.074 Uiso calc 1 . .
C C38 1.1250(7) 1.2925(13) 0.3030(6) 0.054(3) Uani d 1 . .
H H38 1.068714 1.292745 0.283148 0.065 Uiso calc 1 . .
C C39 0.9263(6) 0.9432(12) 0.0195(5) 0.063(3) Uani d 1 . .
C C40 0.8759(8) 1.0579(14) 0.0147(6) 0.098(4) Uani d 1 . .
H H40 0.859411 1.091771 0.055595 0.118 Uiso calc 1 . .
C C41 0.8481(9) 1.1264(16) -0.0468(5) 0.110(4) Uani d 1 . .
H H41 0.814105 1.205354 -0.047514 0.132 Uiso calc 1 . .
C C42 0.8706(8) 1.0778(13) -0.1061(5) 0.078(3) Uani d 1 . .
C C43 0.9260(7) 0.9735(12) -0.1015(5) 0.073(3) Uani d 1 . .
H H43 0.946518 0.945562 -0.141692 0.088 Uiso calc 1 . .
C C44 0.9535(6) 0.9070(12) -0.0399(5) 0.063(3) Uani d 1 . .
H H44 0.992116 0.834364 -0.038827 0.076 Uiso calc 1 . .
C C45 0.5781(6) 0.1336(11) 0.0795(5) 0.060(3) Uani d 1 . .
H H45A 0.565493 0.082156 0.119858 0.072 Uiso calc 1 . .
H H45B 0.606285 0.071094 0.051268 0.072 Uiso calc 1 . .
C C46 0.5012(6) 0.1911(11) 0.0378(5) 0.053(3) Uani d 1 . .
H H46 0.514950 0.237211 -0.004232 0.064 Uiso calc 1 . .
C C47 0.3836(6) 0.0943(12) -0.0331(5) 0.065(3) Uani d 1 . .
H H47 0.341382 0.021761 -0.030353 0.079 Uiso calc 1 . .
C C48 0.3465(7) 0.2341(13) -0.0271(7) 0.063(4) Uani d 1 . .
H H48 0.285845 0.228251 -0.041341 0.075 Uiso calc 1 . .
C C49 0.3927(9) 0.2233(13) -0.1306(6) 0.070(4) Uani d 1 . .
C C50 0.4691(9) 0.2674(12) -0.1574(6) 0.095(5) Uani d 1 . .
H H50A 0.479188 0.204350 -0.194016 0.114 Uiso calc 1 . .
H H50B 0.515870 0.265140 -0.119912 0.114 Uiso calc 1 . .
H H50C 0.461893 0.361185 -0.175812 0.114 Uiso calc 1 . .
C C51 0.3169(9) 0.2198(14) -0.1862(7) 0.113(6) Uani d 1 . .
H H51A 0.268674 0.198315 -0.165108 0.136 Uiso calc 1 . .
H H51B 0.323673 0.148938 -0.220204 0.136 Uiso calc 1 . .
H H51C 0.309512 0.309840 -0.208816 0.136 Uiso calc 1 . .
C C52 0.3656(6) 0.3051(12) 0.0420(5) 0.064(3) Uani d 1 . .
H H52 0.348897 0.404161 0.038176 0.077 Uiso calc 1 . .
C C53 0.4551(5) 0.2910(11) 0.0764(4) 0.054(3) Uani d 1 . .
H H53 0.482634 0.382993 0.080629 0.065 Uiso calc 1 . .
C C54 0.3668(10) 0.2366(17) 0.1536(8) 0.092(4) Uani d 1 . .
C C55 0.3511(8) 0.1118(16) 0.1918(6) 0.117(5) Uani d 1 . .
H H55A 0.363465 0.030114 0.166114 0.140 Uiso calc 1 . .
H H55B 0.293452 0.109818 0.197542 0.140 Uiso calc 1 . .
H H55C 0.385852 0.112468 0.237035 0.140 Uiso calc 1 . .
C C56 0.3521(9) 0.3716(16) 0.1898(6) 0.125(5) Uani d 1 . .
H H56A 0.296732 0.371387 0.201381 0.150 Uiso calc 1 . .
H H56B 0.357796 0.449309 0.159176 0.150 Uiso calc 1 . .
H H56C 0.392188 0.380598 0.231969 0.150 Uiso calc 1 . .
C C57 1.1547(8) 0.3440(15) 0.6773(6) 0.101(5) Uani d 1 . .
H H57A 1.210454 0.374699 0.695308 0.121 Uiso calc 1 . .
H H57B 1.154416 0.243935 0.670676 0.121 Uiso calc 1 . .
H H57C 1.118369 0.367984 0.710108 0.121 Uiso calc 1 . .
C C58 1.4079(6) 1.1838(11) 0.4224(5) 0.060(3) Uani d 1 . .
H H58A 1.416401 1.123981 0.383511 0.072 Uiso calc 1 . .
H H58B 1.377085 1.131685 0.452991 0.072 Uiso calc 1 . .
C C59 1.4896(6) 1.2342(10) 0.4619(6) 0.054(3) Uani d 1 . .
H H59 1.479168 1.290577 0.502015 0.065 Uiso calc 1 . .
C C60 1.6037(6) 1.1311(11) 0.5346(5) 0.059(3) Uani d 1 . .
H H60 1.641813 1.051695 0.532919 0.071 Uiso calc 1 . .
C C61 1.6481(7) 1.2662(11) 0.5249(6) 0.058(4) Uani d 1 . .
H H61 1.708568 1.253709 0.537920 0.069 Uiso calc 1 . .
C C62 1.6012(9) 1.2775(13) 0.6297(7) 0.074(4) Uani d 1 . .
C C63 1.5287(8) 1.3348(14) 0.6537(5) 0.090(4) Uani d 1 . .
H H63A 1.514538 1.277231 0.690929 0.107 Uiso calc 1 . .
H H63B 1.482699 1.336476 0.615538 0.107 Uiso calc 1 . .
H H63C 1.540511 1.428708 0.670703 0.107 Uiso calc 1 . .
C C64 1.6765(9) 1.2745(12) 0.6847(7) 0.096(5) Uani d 1 . .
H H64A 1.692052 1.368875 0.698831 0.115 Uiso calc 1 . .
H H64B 1.721544 1.230188 0.666383 0.115 Uiso calc 1 . .
H H64C 1.664547 1.222335 0.724492 0.115 Uiso calc 1 . .
C C65 1.5385(6) 1.3168(12) 0.4201(5) 0.056(3) Uani d 1 . .
H H65 1.512922 1.409154 0.409102 0.068 Uiso calc 1 . .
C C66 1.6281(5) 1.3319(11) 0.4543(5) 0.057(3) Uani d 1 . .
H H66 1.644508 1.431172 0.456519 0.068 Uiso calc 1 . .
C C67 1.6247(9) 1.2509(15) 0.3435(8) 0.082(4) Uani d 1 . .
C C68 1.6470(9) 1.1198(14) 0.3099(6) 0.120(5) Uani d 1 . .
H H68A 1.614297 1.111910 0.263887 0.144 Uiso calc 1 . .
H H68B 1.636055 1.040584 0.337821 0.144 Uiso calc 1 . .
H H68C 1.705259 1.121701 0.306012 0.144 Uiso calc 1 . .
C C69 1.6335(9) 1.3803(16) 0.3025(6) 0.110(5) Uani d 1 . .
H H69A 1.596684 1.375469 0.258318 0.132 Uiso calc 1 . .
H H69B 1.690162 1.388572 0.294416 0.132 Uiso calc 1 . .
H H69C 1.619521 1.460792 0.328301 0.132 Uiso calc 1 . .
C C70 0.8407(8) 1.1557(16) -0.1738(5) 0.102(4) Uani d 1 . .
H H70A 0.796702 1.103204 -0.201547 0.122 Uiso calc 1 . .
H H70B 0.886274 1.166548 -0.199439 0.122 Uiso calc 1 . .
H H70C 0.820220 1.246651 -0.163348 0.122 Uiso calc 1 . .

loop_
_atom_site_aniso_label
_atom_site_aniso_U_11
_atom_site_aniso_U_22
_atom_site_aniso_U_33
_atom_site_aniso_U_12
_atom_site_aniso_U_13
_atom_site_aniso_U_23
O1 0.039(4) 0.055(5) 0.065(5) -0.007(4) -0.007(4) 0.004(4)
O2 0.061(4) 0.048(5) 0.068(4) -0.011(4) -0.017(3) 0.005(3)
O3 0.094(5) 0.060(6) 0.060(5) 0.002(4) -0.011(4) -0.001(4)
O4 0.072(5) 0.050(5) 0.055(5) 0.003(4) -0.005(4) 0.000(4)
O5 0.058(5) 0.113(7) 0.093(6) 0.013(5) 0.027(5) 0.035(5)
O6 0.074(5) 0.122(7) 0.059(6) 0.011(5) 0.020(4) 0.017(4)
O7 0.041(4) 0.047(4) 0.074(5) -0.003(4) -0.010(3) 0.009(4)
O8 0.054(4) 0.036(4) 0.074(4) -0.002(3) -0.009(3) 0.005(3)
O9 0.088(5) 0.054(6) 0.064(5) -0.008(4) -0.001(4) 0.003(4)
O10 0.065(5) 0.051(5) 0.061(5) 0.004(4) 0.003(4) -0.004(4)
O11 0.060(5) 0.090(6) 0.064(6) -0.006(4) 0.005(4) -0.012(4)
O12 0.052(5) 0.090(7) 0.091(7) 0.001(4) 0.017(5) -0.003(5)
N1 0.045(5) 0.063(7) 0.043(6) -0.005(5) -0.003(4) -0.007(5)
N2 0.037(5) 0.064(7) 0.054(6) -0.002(5) 0.000(4) -0.013(5)
N3 0.041(5) 0.061(6) 0.043(6) 0.003(5) 0.001(4) -0.007(5)
N4 0.041(5) 0.054(6) 0.058(6) -0.002(5) 0.010(4) 0.003(5)
C1 0.038(6) 0.071(7) 0.042(7) -0.005(5) 0.001(5) -0.001(6)
C2 0.040(6) 0.073(9) 0.057(7) -0.013(7) 0.001(6) 0.007(7)
C3 0.047(7) 0.069(9) 0.051(7) -0.005(6) -0.005(6) -0.011(7)
C4 0.041(7) 0.073(10) 0.044(7) 0.007(7) -0.003(6) -0.007(6)
C5 0.032(6) 0.057(8) 0.062(8) 0.000(6) 0.003(6) -0.008(7)
C6 0.026(6) 0.079(9) 0.051(7) 0.002(6) -0.003(5) 0.006(7)
C7 0.054(7) 0.069(9) 0.055(7) -0.014(6) 0.001(6) -0.005(6)
C8 0.068(8) 0.064(9) 0.059(7) -0.004(7) 0.010(6) 0.005(7)
C9 0.044(7) 0.061(9) 0.049(7) -0.003(6) 0.006(6) 0.002(6)
C10 0.048(6) 0.064(9) 0.054(7) 0.005(6) -0.004(5) 0.000(7)
C11 0.050(8) 0.066(8) 0.045(8) 0.010(6) 0.001(6) -0.002(7)
C12 0.040(6) 0.085(10) 0.048(7) -0.003(7) -0.001(5) -0.018(8)
C13 0.045(7) 0.083(10) 0.051(7) -0.015(7) -0.003(6) -0.004(7)
C14 0.033(6) 0.066(9) 0.060(8) -0.004(6) 0.004(6) -0.008(7)
C15 0.033(6) 0.068(8) 0.046(7) -0.002(6) -0.005(5) -0.004(6)
C16 0.043(7) 0.047(7) 0.058(7) 0.002(6) 0.013(6) 0.002(6)
C17 0.052(7) 0.055(8) 0.068(8) -0.003(6) 0.008(6) -0.007(7)
C18 0.052(7) 0.074(10) 0.062(8) -0.010(7) 0.000(6) 0.003(7)
C19 0.049(7) 0.053(8) 0.053(7) 0.006(7) 0.007(6) 0.001(6)
C20 0.042(6) 0.072(8) 0.041(6) 0.007(6) 0.011(5) 0.002(6)
C21 0.040(6) 0.059(9) 0.046(7) 0.003(7) 0.001(5) -0.010(6)
C22 0.043(7) 0.039(7) 0.057(7) 0.001(6) -0.001(5) 0.003(6)
C23 0.040(7) 0.060(9) 0.055(8) 0.006(6) -0.005(6) 0.002(6)
C24 0.043(6) 0.058(8) 0.055(7) -0.011(6) -0.004(5) -0.007(6)
C25 0.056(7) 0.052(8) 0.053(7) 0.014(6) -0.001(6) -0.013(6)
C26 0.055(8) 0.069(9) 0.053(8) 0.008(8) 0.004(6) -0.007(7)
C27 0.055(6) 0.082(7) 0.054(5) 0.005(5) -0.001(5) -0.003(6)
C28 0.067(6) 0.074(7) 0.061(6) -0.015(6) 0.010(5) -0.002(5)
C29 0.072(7) 0.086(8) 0.056(5) -0.027(5) 0.009(5) -0.005(6)
C30 0.074(7) 0.094(8) 0.055(5) -0.014(6) 0.000(5) 0.008(6)
C31 0.117(8) 0.137(9) 0.075(6) 0.050(7) 0.007(6) 0.023(7)
C32 0.100(8) 0.135(9) 0.060(6) 0.046(7) 0.005(6) 0.012(7)
C33 0.035(7) 0.071(9) 0.058(7) -0.001(7) 0.005(6) -0.006(7)
C34 0.048(7) 0.055(8) 0.061(7) 0.002(7) 0.003(6) 0.003(6)
C35 0.043(7) 0.063(9) 0.050(7) -0.006(7) 0.002(6) 0.005(6)
C36 0.049(7) 0.063(9) 0.059(7) 0.001(6) 0.000(5) 0.005(6)
C37 0.050(7) 0.063(9) 0.070(8) 0.009(6) 0.001(6) 0.006(7)
C38 0.040(7) 0.068(9) 0.055(7) 0.007(7) 0.007(6) -0.010(7)
C39 0.057(6) 0.083(7) 0.048(5) -0.001(5) 0.007(5) 0.005(6)
C40 0.108(8) 0.136(9) 0.050(5) 0.042(7) 0.009(6) 0.014(6)
C41 0.128(8) 0.140(9) 0.058(6) 0.043(7) 0.000(7) 0.016(6)
C42 0.086(7) 0.102(8) 0.041(5) -0.016(6) -0.003(5) -0.002(5)
C43 0.074(7) 0.102(8) 0.045(5) -0.021(6) 0.015(5) -0.004(6)
C44 0.060(6) 0.080(7) 0.051(5) -0.011(5) 0.014(5) 0.000(5)
C45 0.048(6) 0.065(8) 0.064(6) -0.002(6) 0.002(5) -0.007(6)
C46 0.044(6) 0.050(7) 0.063(7) -0.008(6) -0.001(6) 0.010(6)
C47 0.048(6) 0.059(9) 0.079(8) -0.011(6) -0.019(6) 0.006(7)
C48 0.041(7) 0.067(9) 0.075(10) 0.001(6) -0.004(7) 0.019(7)
C49 0.102(11) 0.063(10) 0.040(8) -0.007(8) -0.008(8) 0.003(6)
C50 0.147(13) 0.091(11) 0.053(8) 0.012(9) 0.036(8) 0.003(6)
C51 0.144(14) 0.100(13) 0.071(10) 0.005(10) -0.054(10) 0.002(8)
C52 0.047(6) 0.083(9) 0.062(7) -0.006(6) 0.009(5) 0.003(7)
C53 0.036(5) 0.082(9) 0.045(6) -0.002(6) 0.006(5) 0.001(6)
C54 0.081(7) 0.122(8) 0.079(7) 0.015(7) 0.028(6) 0.029(6)
C55 0.098(9) 0.139(11) 0.123(10) 0.034(9) 0.051(8) 0.059(9)
C56 0.141(12) 0.149(11) 0.093(9) 0.064(11) 0.041(8) 0.018(8)
C57 0.107(10) 0.115(11) 0.068(7) -0.038(9) -0.021(7) 0.026(8)
C58 0.054(7) 0.048(7) 0.076(8) -0.001(6) 0.002(6) 0.012(6)
C59 0.052(7) 0.041(7) 0.066(7) -0.009(6) 0.003(6) 0.010(6)
C60 0.048(6) 0.059(8) 0.066(7) 0.001(6) -0.009(6) -0.002(6)
C61 0.047(8) 0.051(9) 0.071(10) -0.005(6) -0.003(7) -0.002(7)
C62 0.091(11) 0.065(11) 0.061(9) 0.010(8) -0.003(8) 0.008(7)
C63 0.120(11) 0.095(10) 0.056(7) 0.005(10) 0.018(7) -0.005(7)
C64 0.137(13) 0.057(10) 0.074(10) 0.002(8) -0.038(10) -0.004(7)
C65 0.053(6) 0.062(8) 0.051(6) -0.005(6) -0.001(5) 0.002(6)
C66 0.044(6) 0.054(7) 0.072(7) 0.000(6) 0.007(5) -0.002(6)
C67 0.069(9) 0.093(11) 0.088(11) 0.002(8) 0.022(8) -0.018(8)
C68 0.157(14) 0.096(12) 0.127(12) 0.004(11) 0.079(11) -0.037(10)
C69 0.113(11) 0.127(14) 0.100(10) 0.006(10) 0.048(8) 0.026(10)
C70 0.122(10) 0.120(11) 0.056(7) -0.030(9) -0.008(7) 0.021(8)

loop_
_atom_type_symbol
_atom_type_description
_atom_type_scat_dispersion_real
_atom_type_scat_dispersion_imag
_atom_type_scat_source
C C 0.0033 0.0016 'International Tables Vol C Tables 4.2.6.8 and 6.1.1.4'
H H 0.0000 0.0000 'International Tables Vol C Tables 4.2.6.8 and 6.1.1.4'
N N 0.0061 0.0033 'International Tables Vol C Tables 4.2.6.8 and 6.1.1.4'
O O 0.0106 0.0060 'International Tables Vol C Tables 4.2.6.8 and 6.1.1.4'

loop_
_geom_angle_atom_site_label_1
_geom_angle_atom_site_label_2
_geom_angle_atom_site_label_3
_geom_angle_site_symmetry_1
_geom_angle_site_symmetry_3
_geom_angle
_geom_angle_publ_flag
C23 O1 C45 . . 115.8(8) ?
C47 O2 C46 . . 113.7(7) ?
C47 O3 C49 . . 108.6(9) ?
C49 O4 C48 . . 107.1(9) ?
C52 O5 C54 . . 107.0(9) ?
C54 O6 C53 . . 109.4(9) ?
C35 O7 C58 . . 117.1(8) ?
C60 O8 C59 . . 114.6(7) ?
C60 O9 C62 . . 111.3(9) ?
C61 O10 C62 . . 107.2(8) ?
C67 O11 C65 . . 108.5(8) ?
C67 O12 C66 . . 107.0(8) ?
C4 N1 C1 . . 110.7(9) ?
C4 N1 H1 . . 124.6 ?
C1 N1 H1 . . 124.6 ?
C9 N2 C6 . . 101.6(9) ?
C14 N3 C11 . . 112.4(9) ?
C14 N3 H3 . . 123.8 ?
C11 N3 H3 . . 123.8 ?
C16 N4 C19 . . 106.0(9) ?
C20 C1 N1 . . 124.0(10) ?
C20 C1 C2 . . 129.8(11) ?
N1 C1 C2 . . 106.2(10) ?
C3 C2 C1 . . 109.3(10) ?
C3 C2 H2 . . 125.4 ?
C1 C2 H2 . . 125.4 ?
C2 C3 C4 . . 108.5(10) ?
C2 C3 H3A . . 125.7 ?
C4 C3 H3A . . 125.7 ?
N1 C4 C5 . . 127.1(10) ?
N1 C4 C3 . . 105.3(10) ?
C5 C4 C3 . . 127.5(11) ?
C4 C5 C6 . . 124.6(10) ?
C4 C5 C21 . . 118.5(10) ?
C6 C5 C21 . . 116.9(11) ?
N2 C6 C5 . . 124.1(11) ?
N2 C6 C7 . . 112.6(9) ?
C5 C6 C7 . . 123.4(11) ?
C8 C7 C6 . . 106.5(10) ?
C8 C7 H7 . . 126.8 ?
C6 C7 H7 . . 126.8 ?
C7 C8 C9 . . 105.9(9) ?
C7 C8 H8 . . 127.1 ?
C9 C8 H8 . . 127.1 ?
N2 C9 C10 . . 123.9(11) ?
N2 C9 C8 . . 113.4(9) ?
C10 C9 C8 . . 122.7(10) ?
C11 C10 C9 . . 126.4(10) ?
C11 C10 C27 . . 117.6(10) ?
C9 C10 C27 . . 116.0(11) ?
C10 C11 N3 . . 127.4(10) ?
C10 C11 C12 . . 127.6(11) ?
N3 C11 C12 . . 104.9(11) ?
C13 C12 C11 . . 108.5(10) ?
C13 C12 H12 . . 125.8 ?
C11 C12 H12 . . 125.8 ?
C12 C13 C14 . . 109.1(11) ?
C12 C13 H13 . . 125.4 ?
C14 C13 H13 . . 125.4 ?
C15 C14 N3 . . 126.1(10) ?
C15 C14 C13 . . 128.9(11) ?
N3 C14 C13 . . 105.0(11) ?
C14 C15 C16 . . 124.8(11) ?
C14 C15 C33 . . 119.9(9) ?
C16 C15 C33 . . 115.3(11) ?
N4 C16 C15 . . 126.7(10) ?
N4 C16 C17 . . 110.1(9) ?
C15 C16 C17 . . 123.1(10) ?
C18 C17 C16 . . 105.8(10) ?
C18 C17 H17 . . 127.1 ?
C16 C17 H17 . . 127.1 ?
C17 C18 C19 . . 108.2(10) ?
C17 C18 H18 . . 125.9 ?
C19 C18 H18 . . 125.9 ?
C20 C19 N4 . . 125.3(11) ?
C20 C19 C18 . . 124.9(10) ?
N4 C19 C18 . . 109.8(9) ?
C1 C20 C19 . . 128.9(10) ?
C1 C20 C39 . . 115.6(10) ?
C19 C20 C39 . . 115.4(10) ?
C22 C21 C26 . . 116.6(11) ?
C22 C21 C5 . . 120.7(11) ?
C26 C21 C5 . . 122.7(9) ?
C23 C22 C21 . . 120.9(11) ?
C23 C22 H22 . . 119.5 ?
C21 C22 H22 . . 119.5 ?
C24 C23 O1 . . 125.3(10) ?
C24 C23 C22 . . 120.8(10) ?
O1 C23 C22 . . 113.9(10) ?
C23 C24 C25 . . 119.5(11) ?
C23 C24 H24 . . 120.2 ?
C25 C24 H24 . . 120.2 ?
C26 C25 C24 . . 119.8(11) ?
C26 C25 H25 . . 120.1 ?
C24 C25 H25 . . 120.1 ?
C25 C26 C21 . . 122.4(11) ?
C25 C26 H26 . . 118.8 ?
C21 C26 H26 . . 118.8 ?
C28 C27 C32 . . 117.4(11) ?
C28 C27 C10 . . 123.9(10) ?
C32 C27 C10 . . 118.6(9) ?
C27 C28 C29 . . 120.9(11) ?
C27 C28 H28 . . 119.6 ?
C29 C28 H28 . . 119.6 ?
C30 C29 C28 . . 121.2(11) ?
C30 C29 H29 . . 119.4 ?
C28 C29 H29 . . 119.4 ?
C29 C30 C31 . . 118.7(12) ?
C29 C30 C57 . . 121.1(11) ?
C31 C30 C57 . . 120.2(12) ?
C30 C31 C32 . . 120.2(12) ?
C30 C31 H31 . . 119.9 ?
C32 C31 H31 . . 119.9 ?
C27 C32 C31 . . 121.5(11) ?
C27 C32 H32 . . 119.2 ?
C31 C32 H32 . . 119.2 ?
C38 C33 C34 . . 119.7(12) ?
C38 C33 C15 . . 119.9(10) ?
C34 C33 C15 . . 120.4(12) ?
C35 C34 C33 . . 118.9(12) ?
C35 C34 H34 . . 120.6 ?
C33 C34 H34 . . 120.6 ?
C36 C35 C34 . . 122.1(11) ?
C36 C35 O7 . . 113.1(10) ?
C34 C35 O7 . . 124.8(11) ?
C35 C36 C37 . . 119.0(12) ?
C35 C36 H36 . . 120.5 ?
C37 C36 H36 . . 120.5 ?
C36 C37 C38 . . 119.5(12) ?
C36 C37 H37 . . 120.3 ?
C38 C37 H37 . . 120.3 ?
C33 C38 C37 . . 120.8(11) ?
C33 C38 H38 . . 119.6 ?
C37 C38 H38 . . 119.6 ?
C44 C39 C40 . . 115.3(11) ?
C44 C39 C20 . . 124.7(10) ?
C40 C39 C20 . . 119.8(9) ?
C39 C40 C41 . . 123.5(11) ?
C39 C40 H40 . . 118.2 ?
C41 C40 H40 . . 118.2 ?
C42 C41 C40 . . 118.8(12) ?
C42 C41 H41 . . 120.6 ?
C40 C41 H41 . . 120.6 ?
C43 C42 C41 . . 118.4(12) ?
C43 C42 C70 . . 122.6(11) ?
C41 C42 C70 . . 118.4(12) ?
C42 C43 C44 . . 121.7(11) ?
C42 C43 H43 . . 119.1 ?
C44 C43 H43 . . 119.1 ?
C39 C44 C43 . . 121.6(11) ?
C39 C44 H44 . . 119.2 ?
C43 C44 H44 . . 119.2 ?
O1 C45 C46 . . 105.0(8) ?
O1 C45 H45A . . 110.8 ?
C46 C45 H45A . . 110.8 ?
O1 C45 H45B . . 110.8 ?
C46 C45 H45B . . 110.8 ?
H45A C45 H45B . . 108.8 ?
O2 C46 C45 . . 103.3(8) ?
O2 C46 C53 . . 110.9(8) ?
C45 C46 C53 . . 114.5(8) ?
O2 C46 H46 . . 109.3 ?
C45 C46 H46 . . 109.3 ?
C53 C46 H46 . . 109.3 ?
O2 C47 O3 . . 109.4(8) ?
O2 C47 C48 . . 113.2(9) ?
O3 C47 C48 . . 105.8(9) ?
O2 C47 H47 . . 109.4 ?
O3 C47 H47 . . 109.4 ?
C48 C47 H47 . . 109.4 ?
O4 C48 C47 . . 102.7(10) ?
O4 C48 C52 . . 108.7(9) ?
C47 C48 C52 . . 117.0(10) ?
O4 C48 H48 . . 109.4 ?
C47 C48 H48 . . 109.4 ?
C52 C48 H48 . . 109.4 ?
O4 C49 O3 . . 105.8(9) ?
O4 C49 C50 . . 108.1(10) ?
O3 C49 C50 . . 108.2(11) ?
O4 C49 C51 . . 110.7(12) ?
O3 C49 C51 . . 110.5(10) ?
C50 C49 C51 . . 113.2(12) ?
C49 C50 H50A . . 109.5 ?
C49 C50 H50B . . 109.5 ?
H50A C50 H50B . . 109.5 ?
C49 C50 H50C . . 109.5 ?
H50A C50 H50C . . 109.5 ?
H50B C50 H50C . . 109.5 ?
C49 C51 H51A . . 109.5 ?
C49 C51 H51B . . 109.5 ?
H51A C51 H51B . . 109.5 ?
C49 C51 H51C . . 109.5 ?
H51A C51 H51C . . 109.5 ?
H51B C51 H51C . . 109.5 ?
O5 C52 C48 . . 105.4(9) ?
O5 C52 C53 . . 104.8(8) ?
C48 C52 C53 . . 113.8(9) ?
O5 C52 H52 . . 110.8 ?
C48 C52 H52 . . 110.8 ?
C53 C52 H52 . . 110.8 ?
O6 C53 C46 . . 109.1(9) ?
O6 C53 C52 . . 104.1(8) ?
C46 C53 C52 . . 111.4(8) ?
O6 C53 H53 . . 110.7 ?
C46 C53 H53 . . 110.7 ?
C52 C53 H53 . . 110.7 ?
O6 C54 O5 . . 104.6(10) ?
O6 C54 C55 . . 108.9(12) ?
O5 C54 C55 . . 109.7(13) ?
O6 C54 C56 . . 107.9(13) ?
O5 C54 C56 . . 110.9(12) ?
C55 C54 C56 . . 114.3(12) ?
C54 C55 H55A . . 109.5 ?
C54 C55 H55B . . 109.5 ?
H55A C55 H55B . . 109.5 ?
C54 C55 H55C . . 109.5 ?
H55A C55 H55C . . 109.5 ?
H55B C55 H55C . . 109.5 ?
C54 C56 H56A . . 109.5 ?
C54 C56 H56B . . 109.5 ?
H56A C56 H56B . . 109.5 ?
C54 C56 H56C . . 109.5 ?
H56A C56 H56C . . 109.5 ?
H56B C56 H56C . . 109.5 ?
C30 C57 H57A . . 109.5 ?
C30 C57 H57B . . 109.5 ?
H57A C57 H57B . . 109.5 ?
C30 C57 H57C . . 109.5 ?
H57A C57 H57C . . 109.5 ?
H57B C57 H57C . . 109.5 ?
O7 C58 C59 . . 104.4(8) ?
O7 C58 H58A . . 110.9 ?
C59 C58 H58A . . 110.9 ?
O7 C58 H58B . . 110.9 ?
C59 C58 H58B . . 110.9 ?
H58A C58 H58B . . 108.9 ?
O8 C59 C65 . . 111.6(9) ?
O8 C59 C58 . . 104.0(7) ?
C65 C59 C58 . . 114.2(8) ?
O8 C59 H59 . . 108.9 ?
C65 C59 H59 . . 108.9 ?
C58 C59 H59 . . 108.9 ?
O8 C60 O9 . . 109.2(8) ?
O8 C60 C61 . . 114.3(8) ?
O9 C60 C61 . . 103.9(9) ?
O8 C60 H60 . . 109.7 ?
O9 C60 H60 . . 109.7 ?
C61 C60 H60 . . 109.7 ?
O10 C61 C66 . . 106.3(9) ?
O10 C61 C60 . . 103.5(9) ?
C66 C61 C60 . . 116.0(9) ?
O10 C61 H61 . . 110.2 ?
C66 C61 H61 . . 110.2 ?
C60 C61 H61 . . 110.2 ?
O9 C62 O10 . . 104.5(10) ?
O9 C62 C63 . . 110.0(12) ?
O10 C62 C63 . . 108.7(10) ?
O9 C62 C64 . . 110.5(10) ?
O10 C62 C64 . . 109.2(12) ?
C63 C62 C64 . . 113.5(12) ?
C62 C63 H63A . . 109.5 ?
C62 C63 H63B . . 109.5 ?
H63A C63 H63B . . 109.5 ?
C62 C63 H63C . . 109.5 ?
H63A C63 H63C . . 109.5 ?
H63B C63 H63C . . 109.5 ?
C62 C64 H64A . . 109.5 ?
C62 C64 H64B . . 109.5 ?
H64A C64 H64B . . 109.5 ?
C62 C64 H64C . . 109.5 ?
H64A C64 H64C . . 109.5 ?
H64B C64 H64C . . 109.5 ?
O11 C65 C59 . . 108.0(9) ?
O11 C65 C66 . . 103.5(8) ?
C59 C65 C66 . . 112.7(8) ?
O11 C65 H65 . . 110.8 ?
C59 C65 H65 . . 110.8 ?
C66 C65 H65 . . 110.8 ?
O12 C66 C61 . . 106.4(9) ?
O12 C66 C65 . . 104.8(8) ?
C61 C66 C65 . . 114.4(9) ?
O12 C66 H66 . . 110.3 ?
C61 C66 H66 . . 110.3 ?
C65 C66 H66 . . 110.3 ?
O11 C67 O12 . . 104.1(10) ?
O11 C67 C68 . . 109.4(12) ?
O12 C67 C68 . . 106.9(12) ?
O11 C67 C69 . . 110.0(12) ?
O12 C67 C69 . . 111.5(12) ?
C68 C67 C69 . . 114.5(12) ?
C67 C68 H68A . . 109.5 ?
C67 C68 H68B . . 109.5 ?
H68A C68 H68B . . 109.5 ?
C67 C68 H68C . . 109.5 ?
H68A C68 H68C . . 109.5 ?
H68B C68 H68C . . 109.5 ?
C67 C69 H69A . . 109.5 ?
C67 C69 H69B . . 109.5 ?
H69A C69 H69B . . 109.5 ?
C67 C69 H69C . . 109.5 ?
H69A C69 H69C . . 109.5 ?
H69B C69 H69C . . 109.5 ?
C42 C70 H70A . . 109.5 ?
C42 C70 H70B . . 109.5 ?
H70A C70 H70B . . 109.5 ?
C42 C70 H70C . . 109.5 ?
H70A C70 H70C . . 109.5 ?
H70B C70 H70C . . 109.5 ?

loop_
_geom_bond_atom_site_label_1
_geom_bond_atom_site_label_2
_geom_bond_site_symmetry_2
_geom_bond_distance
_geom_bond_publ_flag
O1 C23 . 1.378(12) ?
O1 C45 . 1.439(11) ?
O2 C47 . 1.412(10) ?
O2 C46 . 1.450(11) ?
O3 C47 . 1.424(11) ?
O3 C49 . 1.432(13) ?
O4 C49 . 1.412(14) ?
O4 C48 . 1.441(13) ?
O5 C52 . 1.427(12) ?
O5 C54 . 1.430(15) ?
O6 C54 . 1.429(15) ?
O6 C53 . 1.433(11) ?
O7 C35 . 1.380(12) ?
O7 C58 . 1.435(11) ?
O8 C60 . 1.416(9) ?
O8 C59 . 1.433(11) ?
O9 C60 . 1.423(11) ?
O9 C62 . 1.432(14) ?
O10 C61 . 1.435(13) ?
O10 C62 . 1.453(14) ?
O11 C67 . 1.414(15) ?
O11 C65 . 1.457(12) ?
O12 C67 . 1.433(15) ?
O12 C66 . 1.444(11) ?
N1 C4 . 1.370(14) ?
N1 C1 . 1.381(13) ?
N1 H1 . 0.8800 ?
N2 C9 . 1.381(11) ?
N2 C6 . 1.395(13) ?
N3 C14 . 1.374(14) ?
N3 C11 . 1.378(13) ?
N3 H3 . 0.8800 ?
N4 C16 . 1.356(13) ?
N4 C19 . 1.394(12) ?
C1 C20 . 1.373(14) ?
C1 C2 . 1.410(14) ?
C2 C3 . 1.338(14) ?
C2 H2 . 0.9500 ?
C3 C4 . 1.446(13) ?
C3 H3A . 0.9500 ?
C4 C5 . 1.399(14) ?
C5 C6 . 1.419(13) ?
C5 C21 . 1.490(15) ?
C6 C7 . 1.429(13) ?
C7 C8 . 1.354(13) ?
C7 H7 . 0.9500 ?
C8 C9 . 1.429(14) ?
C8 H8 . 0.9500 ?
C9 C10 . 1.414(14) ?
C10 C11 . 1.373(14) ?
C10 C27 . 1.501(14) ?
C11 C12 . 1.446(14) ?
C12 C13 . 1.356(15) ?
C12 H12 . 0.9500 ?
C13 C14 . 1.439(13) ?
C13 H13 . 0.9500 ?
C14 C15 . 1.371(14) ?
C15 C16 . 1.421(13) ?
C15 C33 . 1.498(16) ?
C16 C17 . 1.461(13) ?
C17 C18 . 1.356(13) ?
C17 H17 . 0.9500 ?
C18 C19 . 1.413(14) ?
C18 H18 . 0.9500 ?
C19 C20 . 1.390(14) ?
C20 C39 . 1.510(13) ?
C21 C22 . 1.396(13) ?
C21 C26 . 1.399(16) ?
C22 C23 . 1.378(14) ?
C22 H22 . 0.9500 ?
C23 C24 . 1.357(14) ?
C24 C25 . 1.394(13) ?
C24 H24 . 0.9500 ?
C25 C26 . 1.350(15) ?
C25 H25 . 0.9500 ?
C26 H26 . 0.9500 ?
C27 C28 . 1.370(10) ?
C27 C32 . 1.382(10) ?
C28 C29 . 1.404(10) ?
C28 H28 . 0.9500 ?
C29 C30 . 1.363(11) ?
C29 H29 . 0.9500 ?
C30 C31 . 1.367(10) ?
C30 C57 . 1.513(15) ?
C31 C32 . 1.401(10) ?
C31 H31 . 0.9500 ?
C32 H32 . 0.9500 ?
C33 C38 . 1.368(15) ?
C33 C34 . 1.397(13) ?
C34 C35 . 1.380(15) ?
C34 H34 . 0.9500 ?
C35 C36 . 1.372(15) ?
C36 C37 . 1.387(14) ?
C36 H36 . 0.9500 ?
C37 C38 . 1.401(16) ?
C37 H37 . 0.9500 ?
C38 H38 . 0.9500 ?
C39 C44 . 1.367(9) ?
C39 C40 . 1.385(10) ?
C40 C41 . 1.393(10) ?
C40 H40 . 0.9500 ?
C41 C42 . 1.367(10) ?
C41 H41 . 0.9500 ?
C42 C43 . 1.359(11) ?
C42 C70 . 1.544(15) ?
C43 C44 . 1.386(10) ?
C43 H43 . 0.9500 ?
C44 H44 . 0.9500 ?
C45 C46 . 1.507(12) ?
C45 H45A . 0.9900 ?
C45 H45B . 0.9900 ?
C46 C53 . 1.514(14) ?
C46 H46 . 1.0000 ?
C47 C48 . 1.503(15) ?
C47 H47 . 1.0000 ?
C48 C52 . 1.513(15) ?
C48 H48 . 1.0000 ?
C49 C50 . 1.511(17) ?
C49 C51 . 1.527(16) ?
C50 H50A . 0.9800 ?
C50 H50B . 0.9800 ?
C50 H50C . 0.9800 ?
C51 H51A . 0.9800 ?
C51 H51B . 0.9800 ?
C51 H51C . 0.9800 ?
C52 C53 . 1.531(12) ?
C52 H52 . 1.0000 ?
C53 H53 . 1.0000 ?
C54 C55 . 1.470(17) ?
C54 C56 . 1.530(18) ?
C55 H55A . 0.9800 ?
C55 H55B . 0.9800 ?
C55 H55C . 0.9800 ?
C56 H56A . 0.9800 ?
C56 H56B . 0.9800 ?
C56 H56C . 0.9800 ?
C57 H57A . 0.9800 ?
C57 H57B . 0.9800 ?
C57 H57C . 0.9800 ?
C58 C59 . 1.527(12) ?
C58 H58A . 0.9900 ?
C58 H58B . 0.9900 ?
C59 C65 . 1.480(13) ?
C59 H59 . 1.0000 ?
C60 C61 . 1.530(14) ?
C60 H60 . 1.0000 ?
C61 C66 . 1.518(14) ?
C61 H61 . 1.0000 ?
C62 C63 . 1.470(16) ?
C62 C64 . 1.513(16) ?
C63 H63A . 0.9800 ?
C63 H63B . 0.9800 ?
C63 H63C . 0.9800 ?
C64 H64A . 0.9800 ?
C64 H64B . 0.9800 ?
C64 H64C . 0.9800 ?
C65 C66 . 1.534(12) ?
C65 H65 . 1.0000 ?
C66 H66 . 1.0000 ?
C67 C68 . 1.508(16) ?
C67 C69 . 1.513(17) ?
C68 H68A . 0.9800 ?
C68 H68B . 0.9800 ?
C68 H68C . 0.9800 ?
C69 H69A . 0.9800 ?
C69 H69B . 0.9800 ?
C69 H69C . 0.9800 ?
C70 H70A . 0.9800 ?
C70 H70B . 0.9800 ?
C70 H70C . 0.9800 ?

loop_
_geom_hbond_atom_site_label_D
_geom_hbond_atom_site_label_H
_geom_hbond_atom_site_label_A
_geom_hbond_site_symmetry_A
_geom_hbond_distance_DH
_geom_hbond_distance_HA
_geom_hbond_distance_DA
_geom_hbond_angle_DHA
C45 H45B O4 2_645 0.99 2.55 3.180(10) 121
C24 H24 O4 2_645 0.95 2.60 3.540(10) 169
C48 H48 \p1 2_645 1.00 3.18 4.120 165
C53 H53 O3 2_655 1.00 2.70 3.670(10) 165
C40 H40 \p3 1_565 0.95 2.89 3.828 171
C32 H32 \p4 1_545 0.95 2.83 3.782 176
C58 H58B O10 2_846 0.99 2.70 3.190(10) 110
C61 H61 \p2 2_856 1.00 3.20 4.117 153
C36 H36 O9 2_856 0.95 2.70 3.560(10) 152

loop_
_geom_torsion_atom_site_label_1
_geom_torsion_atom_site_label_2
_geom_torsion_atom_site_label_3
_geom_torsion_atom_site_label_4
_geom_torsion_site_symmetry_1
_geom_torsion_site_symmetry_2
_geom_torsion_site_symmetry_3
_geom_torsion_site_symmetry_4
_geom_torsion
_geom_torsion_publ_flag
C4 N1 C1 C20 . . . . -176.2(10) ?
C4 N1 C1 C2 . . . . 1.8(12) ?
C20 C1 C2 C3 . . . . 175.6(11) ?
N1 C1 C2 C3 . . . . -2.3(12) ?
C1 C2 C3 C4 . . . . 1.8(13) ?
C1 N1 C4 C5 . . . . -176.2(10) ?
C1 N1 C4 C3 . . . . -0.8(11) ?
C2 C3 C4 N1 . . . . -0.7(12) ?
C2 C3 C4 C5 . . . . 174.8(11) ?
N1 C4 C5 C6 . . . . -4.9(17) ?
C3 C4 C5 C6 . . . . -179.4(11) ?
N1 C4 C5 C21 . . . . 174.5(10) ?
C3 C4 C5 C21 . . . . 0.1(16) ?
C9 N2 C6 C5 . . . . -179.8(10) ?
C9 N2 C6 C7 . . . . 1.8(11) ?
C4 C5 C6 N2 . . . . -7.9(17) ?
C21 C5 C6 N2 . . . . 172.7(10) ?
C4 C5 C6 C7 . . . . 170.4(10) ?
C21 C5 C6 C7 . . . . -9.0(15) ?
N2 C6 C7 C8 . . . . -2.2(12) ?
C5 C6 C7 C8 . . . . 179.4(11) ?
C6 C7 C8 C9 . . . . 1.5(12) ?
C6 N2 C9 C10 . . . . 177.7(10) ?
C6 N2 C9 C8 . . . . -0.9(11) ?
C7 C8 C9 N2 . . . . -0.4(13) ?
C7 C8 C9 C10 . . . . -179.0(10) ?
N2 C9 C10 C11 . . . . 12.8(17) ?
C8 C9 C10 C11 . . . . -168.7(11) ?
N2 C9 C10 C27 . . . . -166.8(9) ?
C8 C9 C10 C27 . . . . 11.7(15) ?
C9 C10 C11 N3 . . . . -4.9(19) ?
C27 C10 C11 N3 . . . . 174.8(10) ?
C9 C10 C11 C12 . . . . 171.9(11) ?
C27 C10 C11 C12 . . . . -8.5(17) ?
C14 N3 C11 C10 . . . . 177.0(11) ?
C14 N3 C11 C12 . . . . -0.4(11) ?
C10 C11 C12 C13 . . . . -175.4(11) ?
N3 C11 C12 C13 . . . . 2.0(12) ?
C11 C12 C13 C14 . . . . -2.7(13) ?
C11 N3 C14 C15 . . . . 178.2(10) ?
C11 N3 C14 C13 . . . . -1.2(11) ?
C12 C13 C14 C15 . . . . -176.9(11) ?
C12 C13 C14 N3 . . . . 2.4(12) ?
N3 C14 C15 C16 . . . . 1.3(17) ?
C13 C14 C15 C16 . . . . -179.4(11) ?
N3 C14 C15 C33 . . . . 179.1(10) ?
C13 C14 C15 C33 . . . . -1.6(17) ?
C19 N4 C16 C15 . . . . 179.2(10) ?
C19 N4 C16 C17 . . . . -2.2(11) ?
C14 C15 C16 N4 . . . . 8.2(17) ?
C33 C15 C16 N4 . . . . -169.7(10) ?
C14 C15 C16 C17 . . . . -170.4(10) ?
C33 C15 C16 C17 . . . . 11.8(15) ?
N4 C16 C17 C18 . . . . 2.1(12) ?
C15 C16 C17 C18 . . . . -179.1(10) ?
C16 C17 C18 C19 . . . . -1.2(12) ?
C16 N4 C19 C20 . . . . 180.0(10) ?
C16 N4 C19 C18 . . . . 1.4(12) ?
C17 C18 C19 C20 . . . . -178.7(10) ?
C17 C18 C19 N4 . . . . -0.1(13) ?
N1 C1 C20 C19 . . . . 4.4(18) ?
C2 C1 C20 C19 . . . . -173.1(11) ?
N1 C1 C20 C39 . . . . -172.4(9) ?
C2 C1 C20 C39 . . . . 10.1(17) ?
N4 C19 C20 C1 . . . . -9.0(18) ?
C18 C19 C20 C1 . . . . 169.4(11) ?
N4 C19 C20 C39 . . . . 167.8(9) ?
C18 C19 C20 C39 . . . . -13.9(15) ?
C4 C5 C21 C22 . . . . -55.8(14) ?
C6 C5 C21 C22 . . . . 123.6(11) ?
C4 C5 C21 C26 . . . . 123.1(11) ?
C6 C5 C21 C26 . . . . -57.4(14) ?
C26 C21 C22 C23 . . . . -0.8(16) ?
C5 C21 C22 C23 . . . . 178.2(10) ?
C45 O1 C23 C24 . . . . -0.3(17) ?
C45 O1 C23 C22 . . . . 179.6(9) ?
C21 C22 C23 C24 . . . . 1.9(18) ?
C21 C22 C23 O1 . . . . -177.9(10) ?
O1 C23 C24 C25 . . . . 177.6(10) ?
C22 C23 C24 C25 . . . . -2.2(18) ?
C23 C24 C25 C26 . . . . 1.5(17) ?
C24 C25 C26 C21 . . . . -0.4(18) ?
C22 C21 C26 C25 . . . . 0.1(17) ?
C5 C21 C26 C25 . . . . -178.9(11) ?
C11 C10 C27 C28 . . . . 76.5(15) ?
C9 C10 C27 C28 . . . . -103.8(13) ?
C11 C10 C27 C32 . . . . -105.2(14) ?
C9 C10 C27 C32 . . . . 74.4(14) ?
C32 C27 C28 C29 . . . . 2.6(17) ?
C10 C27 C28 C29 . . . . -179.1(10) ?
C27 C28 C29 C30 . . . . -2.1(18) ?
C28 C29 C30 C31 . . . . 2.1(19) ?
C28 C29 C30 C57 . . . . 179.0(11) ?
C29 C30 C31 C32 . . . . -3(2) ?
C57 C30 C31 C32 . . . . -179.5(13) ?
C28 C27 C32 C31 . . . . -3(2) ?
C10 C27 C32 C31 . . . . 178.5(13) ?
C30 C31 C32 C27 . . . . 3(2) ?
C14 C15 C33 C38 . . . . -124.1(12) ?
C16 C15 C33 C38 . . . . 53.9(14) ?
C14 C15 C33 C34 . . . . 55.6(15) ?
C16 C15 C33 C34 . . . . -126.4(11) ?
C38 C33 C34 C35 . . . . -0.5(17) ?
C15 C33 C34 C35 . . . . 179.8(10) ?
C33 C34 C35 C36 . . . . -2.7(18) ?
C33 C34 C35 O7 . . . . 178.6(11) ?
C58 O7 C35 C36 . . . . 176.6(10) ?
C58 O7 C35 C34 . . . . -4.6(16) ?
C34 C35 C36 C37 . . . . 3.5(18) ?
O7 C35 C36 C37 . . . . -177.7(10) ?
C35 C36 C37 C38 . . . . -1.0(18) ?
C34 C33 C38 C37 . . . . 2.8(18) ?
C15 C33 C38 C37 . . . . -177.5(11) ?
C36 C37 C38 C33 . . . . -2.1(18) ?
C1 C20 C39 C44 . . . . -77.4(14) ?
C19 C20 C39 C44 . . . . 105.4(13) ?
C1 C20 C39 C40 . . . . 108.5(13) ?
C19 C20 C39 C40 . . . . -68.7(14) ?
C44 C39 C40 C41 . . . . 5(2) ?
C20 C39 C40 C41 . . . . -179.9(13) ?
C39 C40 C41 C42 . . . . 1(2) ?
C40 C41 C42 C43 . . . . -7(2) ?
C40 C41 C42 C70 . . . . -179.0(13) ?
C41 C42 C43 C44 . . . . 7(2) ?
C70 C42 C43 C44 . . . . 178.5(11) ?
C40 C39 C44 C43 . . . . -5.6(17) ?
C20 C39 C44 C43 . . . . 180.0(11) ?
C42 C43 C44 C39 . . . . -0.2(18) ?
C23 O1 C45 C46 . . . . -172.6(9) ?
C47 O2 C46 C45 . . . . -168.4(8) ?
C47 O2 C46 C53 . . . . 68.5(11) ?
O1 C45 C46 O2 . . . . -179.6(8) ?
O1 C45 C46 C53 . . . . -58.9(11) ?
C46 O2 C47 O3 . . . . 84.2(11) ?
C46 O2 C47 C48 . . . . -33.6(13) ?
C49 O3 C47 O2 . . . . -117.7(10) ?
C49 O3 C47 C48 . . . . 4.6(11) ?
C49 O4 C48 C47 . . . . 31.7(11) ?
C49 O4 C48 C52 . . . . 156.2(9) ?
O2 C47 C48 O4 . . . . 98.0(10) ?
O3 C47 C48 O4 . . . . -21.9(10) ?
O2 C47 C48 C52 . . . . -20.9(14) ?
O3 C47 C48 C52 . . . . -140.8(9) ?
C48 O4 C49 O3 . . . . -29.6(12) ?
C48 O4 C49 C50 . . . . -145.4(9) ?
C48 O4 C49 C51 . . . . 90.1(11) ?
C47 O3 C49 O4 . . . . 15.0(12) ?
C47 O3 C49 C50 . . . . 130.7(9) ?
C47 O3 C49 C51 . . . . -104.9(12) ?
C54 O5 C52 C48 . . . . 147.6(10) ?
C54 O5 C52 C53 . . . . 27.2(12) ?
O4 C48 C52 O5 . . . . 171.9(8) ?
C47 C48 C52 O5 . . . . -72.5(12) ?
O4 C48 C52 C53 . . . . -73.8(12) ?
C47 C48 C52 C53 . . . . 41.8(14) ?
C54 O6 C53 C46 . . . . -128.0(11) ?
C54 O6 C53 C52 . . . . -9.0(13) ?
O2 C46 C53 O6 . . . . 71.1(10) ?
C45 C46 C53 O6 . . . . -45.3(12) ?
O2 C46 C53 C52 . . . . -43.3(11) ?
C45 C46 C53 C52 . . . . -159.7(9) ?
O5 C52 C53 O6 . . . . -11.1(11) ?
C48 C52 C53 O6 . . . . -125.8(10) ?
O5 C52 C53 C46 . . . . 106.3(10) ?
C48 C52 C53 C46 . . . . -8.4(13) ?
C53 O6 C54 O5 . . . . 25.7(14) ?
C53 O6 C54 C55 . . . . 142.9(11) ?
C53 O6 C54 C56 . . . . -92.5(12) ?
C52 O5 C54 O6 . . . . -32.9(14) ?
C52 O5 C54 C55 . . . . -149.6(11) ?
C52 O5 C54 C56 . . . . 83.2(13) ?
C35 O7 C58 C59 . . . . -174.4(9) ?
C60 O8 C59 C65 . . . . 66.2(11) ?
C60 O8 C59 C58 . . . . -170.2(8) ?
O7 C58 C59 O8 . . . . 179.3(8) ?
O7 C58 C59 C65 . . . . -58.9(12) ?
C59 O8 C60 O9 . . . . 86.1(10) ?
C59 O8 C60 C61 . . . . -29.8(12) ?
C62 O9 C60 O8 . . . . -114.6(10) ?
C62 O9 C60 C61 . . . . 7.8(11) ?
C62 O10 C61 C66 . . . . 154.0(9) ?
C62 O10 C61 C60 . . . . 31.4(10) ?
O8 C60 C61 O10 . . . . 95.2(10) ?
O9 C60 C61 O10 . . . . -23.7(10) ?
O8 C60 C61 C66 . . . . -20.8(14) ?
O9 C60 C61 C66 . . . . -139.8(9) ?
C60 O9 C62 O10 . . . . 11.0(12) ?
C60 O9 C62 C63 . . . . 127.6(9) ?
C60 O9 C62 C64 . . . . -106.4(12) ?
C61 O10 C62 O9 . . . . -26.9(12) ?
C61 O10 C62 C63 . . . . -144.3(10) ?
C61 O10 C62 C64 . . . . 91.4(11) ?
C67 O11 C65 C59 . . . . -138.0(10) ?
C67 O11 C65 C66 . . . . -18.4(12) ?
O8 C59 C65 O11 . . . . 67.0(10) ?
C58 C59 C65 O11 . . . . -50.6(12) ?
O8 C59 C65 C66 . . . . -46.6(12) ?
C58 C59 C65 C66 . . . . -164.2(9) ?
C67 O12 C66 C61 . . . . 144.7(9) ?
C67 O12 C66 C65 . . . . 23.2(11) ?
O10 C61 C66 O12 . . . . 166.9(8) ?
C60 C61 C66 O12 . . . . -78.7(11) ?
O10 C61 C66 C65 . . . . -77.9(11) ?
C60 C61 C66 C65 . . . . 36.5(14) ?
O11 C65 C66 O12 . . . . -3.2(10) ?
C59 C65 C66 O12 . . . . 113.3(10) ?
O11 C65 C66 C61 . . . . -119.3(9) ?
C59 C65 C66 C61 . . . . -2.8(14) ?
C65 O11 C67 O12 . . . . 33.1(12) ?
C65 O11 C67 C68 . . . . 147.0(11) ?
C65 O11 C67 C69 . . . . -86.4(12) ?
C66 O12 C67 O11 . . . . -34.9(12) ?
C66 O12 C67 C68 . . . . -150.6(10) ?
C66 O12 C67 C69 . . . . 83.6(12) ?
